data_7132228
loop_
_publ_author_name
'Sprachmann, Josefine'
'Grabicki, Niklas'
'M\"ockel, Anna'
'Maltitz, Jeremy'
'del Refugio Monroy G\'omez, Jos\'e'
'Smales, Glen J.'
'Dumele, Oliver'

_publ_section_title
;
 Substituted Benzophenone Imines for COF Synthesis via Formal
 Transimination
;
_journal_name_full 'Chemical Communications'
_journal_paper_doi 10.1039/D3CC03735E
_journal_year 2023
_chemical_formula_moiety 'C38 H28 N2'
_chemical_formula_sum 'C38 H28 N2'
_chemical_formula_weight 512.62
_space_group_crystal_system triclinic
_space_group_IT_number 2
_space_group_name_Hall '-P 1'
_space_group_name_H-M_alt 'P -1'
_atom_sites_solution_hydrogens geom
_atom_sites_solution_primary dual
_audit_creation_date 2023-02-08
_audit_creation_method
;
Olex2 1.2
(compiled 2018.05.29 svn.r3508 for OlexSys, GUI svn.r5506)
;
_audit_update_record
;
2023-07-10 deposited with the CCDC.	2023-10-18 downloaded from the CCDC.
;
_cell_angle_alpha 88.246(4)
_cell_angle_beta 81.362(4)
_cell_angle_gamma 89.566(4)
_cell_formula_units_Z 4
_cell_length_a 9.5460(18)
_cell_length_b 15.907(3)
_cell_length_c 18.545(4)
_cell_measurement_reflns_used 4723
_cell_measurement_temperature 100
_cell_measurement_theta_max 21.34
_cell_measurement_theta_min 2.22
_cell_volume 2782.8(10)
_computing_cell_refinement 'SAINT V8.38A (2016)'
_computing_data_reduction 'SAINT V8.38A (2016)'
_computing_molecular_graphics 'Olex2 (Dolomanov et al., 2009)'
_computing_publication_material 'Olex2 (Dolomanov et al., 2009)'
_computing_structure_refinement 'XL (Sheldrick, 2008)'
_computing_structure_solution 'XT (Sheldrick, 2015)'
_diffrn_ambient_temperature 100.01
_diffrn_detector 'Bruker APEX2 area detector'
_diffrn_detector_area_resol_mean 7.9
_diffrn_detector_type 'CCD area detector'
_diffrn_measured_fraction_theta_full 0.999
_diffrn_measured_fraction_theta_max 0.995
_diffrn_measurement_device 'three-circle diffractometer'
_diffrn_measurement_device_type 'Bruker SMART APEX2 area detector'
_diffrn_measurement_method '\w and \f scans'
_diffrn_radiation_monochromator 'mirror optics'
_diffrn_radiation_probe x-ray
_diffrn_radiation_type MoK\a
_diffrn_radiation_wavelength 0.71073
_diffrn_reflns_av_R_equivalents 0.4000
_diffrn_reflns_av_unetI/netI 0.3408
_diffrn_reflns_Laue_measured_fraction_full 0.999
_diffrn_reflns_Laue_measured_fraction_max 0.995
_diffrn_reflns_limit_h_max 11
_diffrn_reflns_limit_h_min -11
_diffrn_reflns_limit_k_max 20
_diffrn_reflns_limit_k_min -19
_diffrn_reflns_limit_l_max 23
_diffrn_reflns_limit_l_min -23
_diffrn_reflns_number 86855
_diffrn_reflns_point_group_measured_fraction_full 0.999
_diffrn_reflns_point_group_measured_fraction_max 0.995
_diffrn_reflns_theta_full 25.242
_diffrn_reflns_theta_max 26.552
_diffrn_reflns_theta_min 2.158
_diffrn_source 'microfocus sealed X-ray tube'
_diffrn_source_type 'Incoatec I\ms'
_diffrn_standards_number 0
_exptl_absorpt_coefficient_mu 0.071
_exptl_absorpt_correction_T_max 0.7454
_exptl_absorpt_correction_T_min 0.6334
_exptl_absorpt_correction_type multi-scan
_exptl_absorpt_process_details
'SADABS-2016/2 (Bruker,2016/2) was used for absorption correction. wR2(int) was 0.1161 before and 0.0844 after correction. The Ratio of minimum to maximum transmission is 0.8497. The \l/2 correction factor is Not present.'
_exptl_crystal_colour 'clear light orange'
_exptl_crystal_colour_lustre clear
_exptl_crystal_colour_modifier light
_exptl_crystal_colour_primary orange
_exptl_crystal_density_diffrn 1.224
_exptl_crystal_description irregular
_exptl_crystal_F_000 1080
_exptl_crystal_preparation synthetic
_exptl_crystal_recrystallization_method 'slow evaporation'
_exptl_crystal_size_max 0.28
_exptl_crystal_size_mid 0.22
_exptl_crystal_size_min 0.11
_refine_diff_density_max 0.273
_refine_diff_density_min -0.314
_refine_diff_density_rms 0.066
_refine_ls_extinction_method none
_refine_ls_goodness_of_fit_ref 0.977
_refine_ls_hydrogen_treatment constr
_refine_ls_matrix_type full
_refine_ls_number_parameters 721
_refine_ls_number_reflns 11521
_refine_ls_number_restraints 0
_refine_ls_restrained_S_all 0.977
_refine_ls_R_factor_all 0.3014
_refine_ls_R_factor_gt 0.0955
_refine_ls_shift/su_max 0.000
_refine_ls_shift/su_mean 0.000
_refine_ls_structure_factor_coef Fsqd
_refine_ls_weighting_details 'w=1/[\s^2^(Fo^2^)+(0.0757P)^2^] where P=(Fo^2^+2Fc^2^)/3'
_refine_ls_weighting_scheme calc
_refine_ls_wR_factor_gt 0.1513
_refine_ls_wR_factor_ref 0.2133
_reflns_Friedel_coverage 0.000
_reflns_number_gt 4041
_reflns_number_total 11521
_reflns_threshold_expression 'I > 2\s(I)'
_cod_data_source_file d3cc03735e2.cif
_cod_data_source_block p-1_gni001b
_cod_original_cell_volume 2782.8(9)
_cod_database_code 7132228
_shelx_shelxl_version_number 2017/1
_shelx_space_group_comment
;
The symmetry employed for this shelxl refinement is uniquely defined
by the following loop, which should always be used as a source of
symmetry information in preference to the above space-group names.
They are only intended as comments.
;
_shelx_estimated_absorpt_t_max 0.992
_shelx_estimated_absorpt_t_min 0.980
_olex2_refinement_description
;
1. Fixed Uiso
 At 1.2 times of:
  All C(H) groups
2.a Aromatic/amide H refined with riding coordinates:
 C00B(H00B), C00G(H00G), C00I(H00I), C00J(H00J), C00N(H00N), C00O(H00O),
 C00P(H00P), C00R(H00R), C00S(H00S), C00U(H00U), C00V(H00V), C00W(H00W),
 C00X(H00X), C00Y(H00Y), C010(H010), C011(H011), C012(H012), C014(H014),
 C016(H016), C017(H017), C018(H018), C019(H019), C01A(H01A), C01B(H01B),
 C01C(H01C), C01D(H01D), C01E(H01E), C01F(H01F), C01G(H01G), C01H(H01H),
 C01I(H01I), C01J(H01J), C01K(H01K), C01L(H01L), C01M(H01M), C01N(H01N),
 C01O(H01O), C01P(H01P), C01Q(H01Q), C01R(H01R), C01S(H01S), C01T(H01T),
 C01U(H01U), C01W(H01W), C01X(H01X), C01Y(H01Y), C01Z(H01Z), C020(H020),
 C021(H021), C022(H022), C023(H023), C024(H024), C025(H025), C026(H026),
 C027(H027), C028(H028)
;
_olex2_exptl_crystal_mounting_method 'in oil in plastic loop'
_olex2_submission_special_instructions 'No special instructions were received'

loop_
_space_group_symop_operation_xyz
'x, y, z'
'-x, -y, -z'

loop_
_atom_site_label
_atom_site_type_symbol
_atom_site_fract_x
_atom_site_fract_y
_atom_site_fract_z
_atom_site_U_iso_or_equiv
_atom_site_adp_type
_atom_site_occupancy
_atom_site_site_symmetry_order
_atom_site_calc_flag
_atom_site_refinement_flags_posn
_atom_site_refinement_flags_adp
_atom_site_refinement_flags_occupancy
_atom_site_disorder_assembly
_atom_site_disorder_group
N001 N 0.7615(4) 0.4947(2) 1.0521(2) 0.0215(10) Uani 1 1 d . . . . .
N002 N 0.6952(4) 0.2591(2) 0.5666(2) 0.0217(10) Uani 1 1 d . . . . .
N003 N 0.7457(4) 1.0166(2) 0.0677(2) 0.0284(11) Uani 1 1 d . . . . .
N004 N 0.8268(4) 0.7444(2) 0.5498(2) 0.0279(11) Uani 1 1 d . . . . .
C005 C 0.7222(5) 0.3607(3) 0.7725(2) 0.0156(11) Uani 1 1 d . . . . .
C006 C 0.7767(5) 0.8598(3) 0.3462(2) 0.0185(11) Uani 1 1 d . . . . .
C007 C 0.7506(5) 0.4540(3) 0.9858(2) 0.0192(11) Uani 1 1 d . . . . .
C008 C 0.6611(5) 0.3743(3) 1.1268(2) 0.0200(12) Uani 1 1 d . . . . .
C009 C 0.7047(5) 0.2993(3) 0.6327(2) 0.0177(11) Uani 1 1 d . . . . .
C00A C 0.7218(5) 0.2467(3) 0.4384(2) 0.0195(12) Uani 1 1 d . . . . .
C00B C 0.6593(5) 0.8441(3) 0.3992(2) 0.0235(12) Uani 1 1 d . . . . .
H00B H 0.567554 0.858487 0.388756 0.028 Uiso 1 1 calc R . . . .
C00C C 0.8059(5) 0.7869(3) 0.4833(3) 0.0234(12) Uani 1 1 d . . . . .
C00D C 0.7326(5) 0.3920(3) 0.8466(2) 0.0164(11) Uani 1 1 d . . . . .
C00E C 0.7128(5) 0.4620(3) 1.1156(3) 0.0206(12) Uani 1 1 d . . . . .
C00F C 0.7197(5) 0.5153(3) 1.1801(2) 0.0209(12) Uani 1 1 d . . . . .
C00G C 0.6439(5) 0.9240(3) 0.1693(3) 0.0272(13) Uani 1 1 d . . . . .
H00G H 0.564092 0.914048 0.145713 0.033 Uiso 1 1 calc R . . . .
C00H C 0.7212(5) 0.2971(3) 0.5045(2) 0.0188(11) Uani 1 1 d . . . . .
C00I C 0.8602(5) 0.4180(3) 0.8660(2) 0.0236(12) Uani 1 1 d . . . . .
H00I H 0.944276 0.413238 0.831781 0.028 Uiso 1 1 calc R . . . .
C00J C 0.5992(5) 0.3256(3) 0.7563(2) 0.0239(12) Uani 1 1 d . . . . .
H00J H 0.518193 0.322151 0.792908 0.029 Uiso 1 1 calc R . . . .
C00K C 0.7779(5) 0.8742(3) 0.6157(2) 0.0217(12) Uani 1 1 d . . . . .
C00L C 0.7656(5) 0.9010(3) 0.2743(2) 0.0210(12) Uani 1 1 d . . . . .
C00M C 0.8421(5) 0.7363(3) 0.6772(2) 0.0234(12) Uani 1 1 d . . . . .
C00N C 0.6136(5) 0.3961(3) 0.9008(2) 0.0231(12) Uani 1 1 d . . . . .
H00N H 0.524466 0.377982 0.890277 0.028 Uiso 1 1 calc R . . . .
C00O C 0.7265(5) 0.1509(3) 0.3141(3) 0.0296(13) Uani 1 1 d . . . . .
H00O H 0.729373 0.118193 0.271933 0.036 Uiso 1 1 calc R . . . .
C00P C 0.6227(5) 0.4258(3) 0.9690(2) 0.0238(12) Uani 1 1 d . . . . .
H00P H 0.540372 0.426989 1.004781 0.029 Uiso 1 1 calc R . . . .
C00Q C 0.8154(5) 0.7839(3) 0.6096(3) 0.0223(12) Uani 1 1 d . . . . .
C00R C 0.7619(5) 0.5981(3) 1.1700(3) 0.0260(13) Uani 1 1 d . . . . .
H00R H 0.783513 0.621303 1.121796 0.031 Uiso 1 1 calc R . . . .
C00S C 0.6507(5) 0.8872(3) 0.2373(2) 0.0267(13) Uani 1 1 d . . . . .
H00S H 0.575634 0.851806 0.259450 0.032 Uiso 1 1 calc R . . . .
C00T C 0.7791(5) 0.8820(3) 0.0063(2) 0.0260(13) Uani 1 1 d . . . . .
C00U C 0.8687(5) 0.4504(3) 0.9334(2) 0.0242(12) Uani 1 1 d . . . . .
H00U H 0.956922 0.470495 0.943656 0.029 Uiso 1 1 calc R . . . .
C00V C 0.8703(5) 0.9544(3) 0.2400(2) 0.0260(12) Uani 1 1 d . . . . .
H00V H 0.949304 0.965483 0.263897 0.031 Uiso 1 1 calc R . . . .
C00W C 0.7519(5) 0.3087(3) 1.1068(2) 0.0230(12) Uani 1 1 d . . . . .
H00W H 0.847256 0.320614 1.086415 0.028 Uiso 1 1 calc R . . . .
C00X C 0.9222(6) 0.8005(3) 0.4313(3) 0.0323(14) Uani 1 1 d . . . . .
H00X H 1.013648 0.785080 0.441558 0.039 Uiso 1 1 calc R . . . .
C00Y C 0.5220(5) 0.3559(3) 1.1575(2) 0.0285(13) Uani 1 1 d . . . . .
H00Y H 0.457995 0.400172 1.172656 0.034 Uiso 1 1 calc R . . . .
C00Z C 0.7522(5) 0.9749(3) 0.1354(2) 0.0225(12) Uani 1 1 d . . . . .
C010 C 0.7734(5) 0.6482(3) 1.2290(3) 0.0265(13) Uani 1 1 d . . . . .
H010 H 0.804797 0.704722 1.221409 0.032 Uiso 1 1 calc R . . . .
C011 C 0.8357(5) 0.3654(3) 0.7163(2) 0.0257(13) Uani 1 1 d . . . . .
H011 H 0.921749 0.389947 0.725126 0.031 Uiso 1 1 calc R . . . .
C012 C 0.7077(5) 0.2841(3) 0.3712(2) 0.0293(13) Uani 1 1 d . . . . .
H012 H 0.695928 0.343340 0.367437 0.035 Uiso 1 1 calc R . . . .
C013 C 0.7538(5) 0.3880(3) 0.4926(2) 0.0233(12) Uani 1 1 d . . . . .
C014 C 0.5917(5) 0.2954(3) 0.6881(2) 0.0265(13) Uani 1 1 d . . . . .
H014 H 0.505563 0.271125 0.679109 0.032 Uiso 1 1 calc R . . . .
C015 C 0.7423(5) 1.0206(3) -0.0616(3) 0.0235(12) Uani 1 1 d . . . . .
C016 C 0.7557(5) 0.9798(3) -0.1271(3) 0.0302(13) Uani 1 1 d . . . . .
H016 H 0.766518 0.920378 -0.127999 0.036 Uiso 1 1 calc R . . . .
C017 C 0.9077(5) 0.8364(3) 0.3639(3) 0.0280(13) Uani 1 1 d . . . . .
H017 H 0.989874 0.845294 0.328784 0.034 Uiso 1 1 calc R . . . .
C018 C 0.6731(5) 0.8077(3) 0.4672(2) 0.0266(13) Uani 1 1 d . . . . .
H018 H 0.591352 0.797209 0.502345 0.032 Uiso 1 1 calc R . . . .
C019 C 0.8765(5) 0.4136(3) 0.4468(3) 0.0314(13) Uani 1 1 d . . . . .
H019 H 0.937920 0.372617 0.422700 0.038 Uiso 1 1 calc R . . . .
C01A C 0.6437(5) 0.8971(3) 0.6473(3) 0.0327(14) Uani 1 1 d . . . . .
H01A H 0.578054 0.855129 0.667885 0.039 Uiso 1 1 calc R . . . .
C01B C 0.8920(5) 0.7785(3) 0.7328(3) 0.0317(13) Uani 1 1 d . . . . .
H01B H 0.904595 0.837690 0.728756 0.038 Uiso 1 1 calc R . . . .
C01C C 0.8211(5) 0.6512(3) 0.6843(3) 0.0303(13) Uani 1 1 d . . . . .
H01C H 0.785598 0.622337 0.646828 0.036 Uiso 1 1 calc R . . . .
C01D C 0.7106(5) 0.2366(3) 0.3096(3) 0.0321(13) Uani 1 1 d . . . . .
H01D H 0.701546 0.263481 0.264058 0.038 Uiso 1 1 calc R . . . .
C01E C 0.7350(5) 0.1599(3) 0.4422(3) 0.0271(13) Uani 1 1 d . . . . .
H01E H 0.742022 0.132208 0.487617 0.032 Uiso 1 1 calc R . . . .
C01F C 0.7360(5) 1.1123(3) -0.1917(3) 0.0316(14) Uani 1 1 d . . . . .
H01F H 0.734843 1.143045 -0.236295 0.038 Uiso 1 1 calc R . . . .
C01G C 0.6981(6) 0.5335(3) 0.5167(3) 0.0324(14) Uani 1 1 d . . . . .
H01G H 0.636350 0.574662 0.540374 0.039 Uiso 1 1 calc R . . . .
C01H C 0.7214(5) 1.1078(3) -0.0616(3) 0.0310(13) Uani 1 1 d . . . . .
H01H H 0.707736 1.136239 -0.016770 0.037 Uiso 1 1 calc R . . . .
C01I C 0.8277(5) 0.3357(3) 0.6483(3) 0.0296(13) Uani 1 1 d . . . . .
H01I H 0.907854 0.340287 0.611220 0.036 Uiso 1 1 calc R . . . .
C01J C 0.7206(5) 1.1528(3) -0.1267(3) 0.0337(14) Uani 1 1 d . . . . .
H01J H 0.709279 1.212209 -0.126286 0.040 Uiso 1 1 calc R . . . .
C01K C 0.8339(6) 1.0207(3) 0.5921(3) 0.0334(14) Uani 1 1 d . . . . .
H01K H 0.900211 1.063135 0.573505 0.040 Uiso 1 1 calc R . . . .
C01L C 0.6655(5) 0.4493(3) 0.5272(2) 0.0287(13) Uani 1 1 d . . . . .
H01L H 0.581473 0.432851 0.558564 0.034 Uiso 1 1 calc R . . . .
C01M C 0.7083(6) 0.2259(3) 1.1156(2) 0.0296(13) Uani 1 1 d . . . . .
H01M H 0.773002 0.181483 1.101776 0.036 Uiso 1 1 calc R . . . .
C01N C 0.9232(5) 0.7347(3) 0.7939(3) 0.0381(15) Uani 1 1 d . . . . .
H01N H 0.958694 0.763521 0.831458 0.046 Uiso 1 1 calc R . . . .
C01O C 0.8508(5) 0.6071(3) 0.7453(3) 0.0388(15) Uani 1 1 d . . . . .
H01O H 0.835884 0.548025 0.749660 0.047 Uiso 1 1 calc R . . . .
C01P C 0.6839(5) 0.4828(3) 1.2508(2) 0.0298(13) Uani 1 1 d . . . . .
H01P H 0.652730 0.426280 1.258703 0.036 Uiso 1 1 calc R . . . .
C01Q C 0.7386(5) 0.6142(3) 1.2986(3) 0.0319(14) Uani 1 1 d . . . . .
H01Q H 0.745861 0.647890 1.339318 0.038 Uiso 1 1 calc R . . . .
C01R C 0.8209(6) 0.5581(3) 0.4718(3) 0.0363(14) Uani 1 1 d . . . . .
H01R H 0.844390 0.616020 0.465250 0.044 Uiso 1 1 calc R . . . .
C01S C 0.8646(5) 0.9921(3) 0.1725(3) 0.0290(13) Uani 1 1 d . . . . .
H01S H 0.937259 1.029673 0.151382 0.035 Uiso 1 1 calc R . . . .
C01T C 0.7380(5) 0.1133(3) 0.3803(3) 0.0311(13) Uani 1 1 d . . . . .
H01T H 0.748338 0.053929 0.383812 0.037 Uiso 1 1 calc R . . . .
C01U C 0.4771(6) 0.2733(3) 1.1659(3) 0.0339(14) Uani 1 1 d . . . . .
H01U H 0.381962 0.260849 1.186316 0.041 Uiso 1 1 calc R . . . .
C01V C 0.7517(5) 0.9738(3) 0.0091(3) 0.0253(12) Uani 1 1 d . . . . .
C01W C 0.8737(5) 0.9363(3) 0.5884(3) 0.0319(13) Uani 1 1 d . . . . .
H01W H 0.966876 0.921396 0.566928 0.038 Uiso 1 1 calc R . . . .
C01X C 0.9095(6) 0.4979(3) 0.4363(3) 0.0354(14) Uani 1 1 d . . . . .
H01X H 0.992945 0.514670 0.404722 0.042 Uiso 1 1 calc R . . . .
C01Y C 0.6785(6) 0.8253(3) -0.0096(2) 0.0331(14) Uani 1 1 d . . . . .
H01Y H 0.587717 0.844334 -0.018253 0.040 Uiso 1 1 calc R . . . .
C01Z C 0.7001(6) 1.0423(3) 0.6224(3) 0.0332(14) Uani 1 1 d . . . . .
H01Z H 0.672946 1.099891 0.624858 0.040 Uiso 1 1 calc R . . . .
C020 C 0.6936(6) 0.5329(3) 1.3098(3) 0.0374(15) Uani 1 1 d . . . . .
H020 H 0.669007 0.510539 1.358143 0.045 Uiso 1 1 calc R . . . .
C021 C 0.5705(6) 0.2086(3) 1.1445(3) 0.0351(14) Uani 1 1 d . . . . .
H021 H 0.538909 0.151938 1.149969 0.042 Uiso 1 1 calc R . . . .
C022 C 0.7532(5) 1.0260(4) -0.1911(3) 0.0368(14) Uani 1 1 d . . . . .
H022 H 0.763637 0.997699 -0.235940 0.044 Uiso 1 1 calc R . . . .
C023 C 0.6041(6) 0.9807(3) 0.6493(3) 0.0399(15) Uani 1 1 d . . . . .
H023 H 0.510161 0.995773 0.669397 0.048 Uiso 1 1 calc R . . . .
C024 C 0.9097(6) 0.8516(3) 0.0210(2) 0.0347(14) Uani 1 1 d . . . . .
H024 H 0.977796 0.889842 0.033131 0.042 Uiso 1 1 calc R . . . .
C025 C 0.9026(5) 0.6488(4) 0.8002(3) 0.0414(15) Uani 1 1 d . . . . .
H025 H 0.923800 0.618344 0.842142 0.050 Uiso 1 1 calc R . . . .
C026 C 0.7132(7) 0.7402(4) -0.0127(3) 0.0450(16) Uani 1 1 d . . . . .
H026 H 0.645238 0.701311 -0.023951 0.054 Uiso 1 1 calc R . . . .
C027 C 0.8420(7) 0.7115(4) 0.0002(3) 0.0481(17) Uani 1 1 d . . . . .
H027 H 0.863572 0.653188 -0.003286 0.058 Uiso 1 1 calc R . . . .
C028 C 0.9419(6) 0.7667(4) 0.0182(3) 0.0433(15) Uani 1 1 d . . . . .
H028 H 1.030953 0.746606 0.028491 0.052 Uiso 1 1 calc R . . . .

loop_
_atom_site_aniso_label
_atom_site_aniso_U_11
_atom_site_aniso_U_22
_atom_site_aniso_U_33
_atom_site_aniso_U_23
_atom_site_aniso_U_13
_atom_site_aniso_U_12
N001 0.026(3) 0.019(2) 0.021(2) -0.005(2) -0.007(2) 0.0008(19)
N002 0.026(2) 0.026(3) 0.014(2) -0.004(2) -0.0043(19) -0.0006(19)
N003 0.035(3) 0.026(3) 0.025(3) -0.004(2) -0.009(2) 0.003(2)
N004 0.038(3) 0.025(3) 0.021(3) 0.000(2) -0.005(2) 0.006(2)
C005 0.018(3) 0.020(3) 0.009(3) 0.002(2) -0.004(2) 0.000(2)
C006 0.024(3) 0.017(3) 0.017(3) -0.003(2) -0.011(2) 0.000(2)
C007 0.026(3) 0.014(3) 0.018(3) 0.000(2) -0.005(2) -0.003(2)
C008 0.033(3) 0.017(3) 0.011(3) -0.002(2) -0.005(2) -0.006(3)
C009 0.022(3) 0.018(3) 0.014(3) -0.003(2) -0.004(2) 0.003(2)
C00A 0.023(3) 0.019(3) 0.016(3) -0.002(2) -0.001(2) 0.003(2)
C00B 0.020(3) 0.024(3) 0.026(3) -0.004(2) -0.002(2) 0.002(2)
C00C 0.030(3) 0.021(3) 0.020(3) -0.006(2) -0.010(3) 0.005(2)
C00D 0.018(3) 0.013(3) 0.018(3) 0.005(2) -0.003(2) -0.001(2)
C00E 0.018(3) 0.024(3) 0.021(3) -0.002(2) -0.005(2) 0.004(2)
C00F 0.022(3) 0.021(3) 0.022(3) -0.007(2) -0.006(2) 0.002(2)
C00G 0.026(3) 0.030(3) 0.028(3) -0.006(3) -0.011(3) 0.004(3)
C00H 0.021(3) 0.018(3) 0.018(3) -0.002(2) -0.007(2) 0.002(2)
C00I 0.020(3) 0.034(3) 0.015(3) -0.002(2) 0.003(2) -0.002(2)
C00J 0.017(3) 0.030(3) 0.025(3) -0.001(2) -0.003(2) 0.000(2)
C00K 0.028(3) 0.022(3) 0.016(3) -0.002(2) -0.006(2) 0.003(3)
C00L 0.018(3) 0.021(3) 0.025(3) -0.011(2) -0.003(2) 0.001(2)
C00M 0.023(3) 0.024(3) 0.022(3) 0.004(2) 0.001(2) 0.004(2)
C00N 0.024(3) 0.026(3) 0.019(3) -0.003(2) 0.000(2) -0.006(2)
C00O 0.038(3) 0.031(4) 0.022(3) -0.007(3) -0.009(3) -0.002(3)
C00P 0.021(3) 0.035(3) 0.015(3) -0.005(2) -0.001(2) 0.002(2)
C00Q 0.020(3) 0.023(3) 0.022(3) 0.006(3) -0.001(2) 0.001(2)
C00R 0.020(3) 0.035(4) 0.023(3) -0.005(3) -0.004(2) 0.005(3)
C00S 0.025(3) 0.026(3) 0.028(3) 0.003(3) -0.002(2) -0.005(2)
C00T 0.037(3) 0.020(3) 0.022(3) -0.001(2) -0.006(3) -0.004(3)
C00U 0.027(3) 0.030(3) 0.017(3) -0.003(2) -0.011(2) -0.003(2)
C00V 0.029(3) 0.027(3) 0.024(3) 0.001(2) -0.008(2) -0.005(3)
C00W 0.033(3) 0.020(3) 0.016(3) -0.003(2) -0.004(2) -0.004(3)
C00X 0.041(4) 0.033(3) 0.024(3) 0.004(3) -0.011(3) 0.008(3)
C00Y 0.032(3) 0.031(3) 0.022(3) 0.000(2) -0.003(3) 0.000(3)
C00Z 0.030(3) 0.023(3) 0.013(3) -0.002(2) 0.000(2) 0.009(3)
C010 0.023(3) 0.025(3) 0.033(3) -0.009(3) -0.008(2) 0.003(2)
C011 0.019(3) 0.041(4) 0.018(3) -0.007(3) -0.005(2) 0.002(2)
C012 0.050(4) 0.022(3) 0.018(3) -0.004(3) -0.009(3) 0.000(3)
C013 0.024(3) 0.031(3) 0.017(3) -0.003(2) -0.006(2) -0.002(3)
C014 0.027(3) 0.032(3) 0.022(3) -0.004(3) -0.007(3) -0.004(2)
C015 0.022(3) 0.025(3) 0.025(3) 0.003(3) -0.010(2) -0.001(2)
C016 0.035(3) 0.031(3) 0.024(3) -0.006(3) 0.000(3) 0.001(3)
C017 0.031(3) 0.028(3) 0.025(3) 0.001(2) -0.004(3) 0.001(3)
C018 0.032(3) 0.031(3) 0.016(3) -0.004(2) 0.000(2) 0.001(3)
C019 0.041(4) 0.027(4) 0.027(3) -0.004(3) -0.010(3) -0.005(3)
C01A 0.028(3) 0.021(3) 0.048(4) -0.005(3) 0.002(3) -0.004(3)
C01B 0.032(3) 0.030(3) 0.033(3) 0.002(3) -0.009(3) 0.001(3)
C01C 0.040(4) 0.023(3) 0.026(3) -0.003(3) 0.001(3) 0.008(3)
C01D 0.046(4) 0.027(4) 0.024(3) 0.002(3) -0.008(3) -0.006(3)
C01E 0.038(3) 0.027(3) 0.018(3) -0.004(3) -0.010(2) 0.009(3)
C01F 0.028(3) 0.036(4) 0.030(3) 0.012(3) -0.006(3) -0.001(3)
C01G 0.043(4) 0.035(4) 0.022(3) -0.006(3) -0.013(3) 0.006(3)
C01H 0.030(3) 0.030(4) 0.035(3) -0.006(3) -0.013(3) 0.002(3)
C01I 0.030(3) 0.038(4) 0.019(3) -0.002(3) 0.000(2) -0.002(3)
C01J 0.044(4) 0.027(3) 0.034(3) 0.005(3) -0.018(3) 0.003(3)
C01K 0.035(4) 0.033(4) 0.033(3) 0.005(3) -0.011(3) -0.008(3)
C01L 0.031(3) 0.034(4) 0.022(3) -0.005(3) -0.007(2) 0.006(3)
C01M 0.048(4) 0.028(4) 0.016(3) -0.002(2) -0.013(3) 0.002(3)
C01N 0.044(4) 0.043(4) 0.031(3) 0.005(3) -0.018(3) -0.005(3)
C01O 0.053(4) 0.023(3) 0.037(4) 0.008(3) 0.004(3) 0.005(3)
C01P 0.046(4) 0.025(3) 0.019(3) 0.002(3) -0.009(3) 0.003(3)
C01Q 0.036(3) 0.032(4) 0.032(4) -0.014(3) -0.014(3) 0.012(3)
C01R 0.062(4) 0.021(3) 0.030(3) -0.004(3) -0.020(3) -0.004(3)
C01S 0.028(3) 0.036(3) 0.024(3) -0.005(3) -0.004(2) -0.005(3)
C01T 0.038(3) 0.024(3) 0.032(3) -0.008(3) -0.006(3) 0.007(3)
C01U 0.039(4) 0.040(4) 0.024(3) 0.008(3) -0.007(3) -0.018(3)
C01V 0.022(3) 0.024(3) 0.031(3) 0.001(3) -0.007(2) 0.000(2)
C01W 0.025(3) 0.033(4) 0.035(3) 0.005(3) 0.004(3) -0.003(3)
C01X 0.042(4) 0.040(4) 0.025(3) -0.005(3) -0.006(3) -0.009(3)
C01Y 0.051(4) 0.024(4) 0.025(3) -0.003(3) -0.011(3) -0.003(3)
C01Z 0.054(4) 0.013(3) 0.035(3) 0.001(3) -0.018(3) 0.004(3)
C020 0.064(4) 0.037(4) 0.014(3) -0.008(3) -0.013(3) 0.012(3)
C021 0.057(4) 0.030(4) 0.022(3) 0.000(3) -0.016(3) -0.005(3)
C022 0.032(3) 0.049(4) 0.030(3) 0.001(3) -0.005(3) 0.005(3)
C023 0.033(3) 0.036(4) 0.051(4) -0.013(3) -0.005(3) 0.012(3)
C024 0.045(4) 0.033(4) 0.025(3) -0.006(3) -0.002(3) 0.010(3)
C025 0.052(4) 0.038(4) 0.036(4) 0.012(3) -0.014(3) 0.001(3)
C026 0.074(5) 0.036(4) 0.026(3) -0.002(3) -0.010(3) -0.025(4)
C027 0.085(5) 0.032(4) 0.027(4) -0.002(3) -0.004(3) 0.005(4)
C028 0.066(4) 0.040(4) 0.022(3) 0.000(3) -0.003(3) 0.014(4)

loop_
_atom_type_symbol
_atom_type_description
_atom_type_scat_dispersion_real
_atom_type_scat_dispersion_imag
_atom_type_scat_source
C C 0.0033 0.0016 'International Tables Vol C Tables 4.2.6.8 and 6.1.1.4'
H H 0.0000 0.0000 'International Tables Vol C Tables 4.2.6.8 and 6.1.1.4'
N N 0.0061 0.0033 'International Tables Vol C Tables 4.2.6.8 and 6.1.1.4'

loop_
_geom_angle_atom_site_label_1
_geom_angle_atom_site_label_2
_geom_angle_atom_site_label_3
_geom_angle
_geom_angle_site_symmetry_1
_geom_angle_site_symmetry_3
_geom_angle_publ_flag
C00E N001 C007 122.6(4) . . ?
C00H N002 C009 122.6(4) . . ?
C01V N003 C00Z 120.0(4) . . ?
C00Q N004 C00C 120.8(4) . . ?
C00J C005 C00D 121.8(4) . . ?
C00J C005 C011 116.5(4) . . ?
C011 C005 C00D 121.7(4) . . ?
C00B C006 C00L 122.8(4) . . ?
C017 C006 C00B 116.7(4) . . ?
C017 C006 C00L 120.4(4) . . ?
C00P C007 N001 122.5(4) . . ?
C00U C007 N001 118.5(4) . . ?
C00U C007 C00P 118.6(4) . . ?
C00W C008 C00E 119.7(4) . . ?
C00W C008 C00Y 118.5(4) . . ?
C00Y C008 C00E 121.7(4) . . ?
C014 C009 N002 119.2(4) . . ?
C014 C009 C01I 116.8(4) . . ?
C01I C009 N002 123.6(4) . . ?
C012 C00A C00H 121.7(4) . . ?
C01E C00A C00H 120.7(4) . . ?
C01E C00A C012 117.6(4) . . ?
C006 C00B H00B 119.1 . . ?
C006 C00B C018 121.7(4) . . ?
C018 C00B H00B 119.1 . . ?
C00X C00C N004 117.9(4) . . ?
C00X C00C C018 119.3(5) . . ?
C018 C00C N004 122.6(5) . . ?
C00I C00D C005 122.2(4) . . ?
C00I C00D C00N 116.2(4) . . ?
C00N C00D C005 121.6(4) . . ?
N001 C00E C008 123.3(4) . . ?
N001 C00E C00F 116.7(4) . . ?
C008 C00E C00F 119.8(4) . . ?
C00R C00F C00E 120.1(4) . . ?
C00R C00F C01P 118.9(4) . . ?
C01P C00F C00E 121.0(5) . . ?
C00S C00G H00G 119.7 . . ?
C00Z C00G H00G 119.7 . . ?
C00Z C00G C00S 120.5(4) . . ?
N002 C00H C00A 117.9(4) . . ?
N002 C00H C013 125.2(4) . . ?
C00A C00H C013 116.9(4) . . ?
C00D C00I H00I 118.9 . . ?
C00U C00I C00D 122.2(4) . . ?
C00U C00I H00I 118.9 . . ?
C005 C00J H00J 119.4 . . ?
C014 C00J C005 121.3(4) . . ?
C014 C00J H00J 119.4 . . ?
C01A C00K C00Q 119.5(4) . . ?
C01A C00K C01W 119.1(5) . . ?
C01W C00K C00Q 121.4(4) . . ?
C00S C00L C006 122.2(4) . . ?
C00V C00L C006 121.2(4) . . ?
C00V C00L C00S 116.6(4) . . ?
C01B C00M C00Q 119.9(5) . . ?
C01C C00M C00Q 120.8(5) . . ?
C01C C00M C01B 119.3(5) . . ?
C00D C00N H00N 119.2 . . ?
C00P C00N C00D 121.7(4) . . ?
C00P C00N H00N 119.2 . . ?
C01D C00O H00O 120.5 . . ?
C01T C00O H00O 120.5 . . ?
C01T C00O C01D 119.0(5) . . ?
C007 C00P H00P 119.6 . . ?
C00N C00P C007 120.7(4) . . ?
C00N C00P H00P 119.6 . . ?
N004 C00Q C00K 123.7(4) . . ?
N004 C00Q C00M 118.3(4) . . ?
C00K C00Q C00M 118.0(4) . . ?
C00F C00R H00R 119.4 . . ?
C00F C00R C010 121.2(5) . . ?
C010 C00R H00R 119.4 . . ?
C00G C00S C00L 121.6(5) . . ?
C00G C00S H00S 119.2 . . ?
C00L C00S H00S 119.2 . . ?
C01Y C00T C01V 122.2(5) . . ?
C01Y C00T C024 119.0(5) . . ?
C024 C00T C01V 118.7(4) . . ?
C007 C00U C00I 120.5(4) . . ?
C007 C00U H00U 119.7 . . ?
C00I C00U H00U 119.7 . . ?
C00L C00V H00V 118.7 . . ?
C01S C00V C00L 122.6(5) . . ?
C01S C00V H00V 118.7 . . ?
C008 C00W H00W 119.1 . . ?
C008 C00W C01M 121.8(5) . . ?
C01M C00W H00W 119.1 . . ?
C00C C00X H00X 119.7 . . ?
C00C C00X C017 120.6(5) . . ?
C017 C00X H00X 119.7 . . ?
C008 C00Y H00Y 120.0 . . ?
C01U C00Y C008 120.0(5) . . ?
C01U C00Y H00Y 120.0 . . ?
C00G C00Z N003 122.0(4) . . ?
C00G C00Z C01S 118.8(4) . . ?
C01S C00Z N003 118.9(4) . . ?
C00R C010 H010 120.6 . . ?
C01Q C010 C00R 118.8(5) . . ?
C01Q C010 H010 120.6 . . ?
C005 C011 H011 119.0 . . ?
C01I C011 C005 122.0(5) . . ?
C01I C011 H011 119.0 . . ?
C00A C012 H012 119.4 . . ?
C01D C012 C00A 121.2(5) . . ?
C01D C012 H012 119.4 . . ?
C019 C013 C00H 120.0(4) . . ?
C01L C013 C00H 121.5(4) . . ?
C01L C013 C019 118.6(5) . . ?
C009 C014 C00J 122.1(4) . . ?
C009 C014 H014 118.9 . . ?
C00J C014 H014 118.9 . . ?
C016 C015 C01H 119.1(5) . . ?
C016 C015 C01V 121.6(5) . . ?
C01H C015 C01V 119.4(4) . . ?
C015 C016 H016 120.3 . . ?
C022 C016 C015 119.4(5) . . ?
C022 C016 H016 120.3 . . ?
C006 C017 H017 119.1 . . ?
C00X C017 C006 121.9(5) . . ?
C00X C017 H017 119.1 . . ?
C00B C018 H018 120.1 . . ?
C00C C018 C00B 119.7(5) . . ?
C00C C018 H018 120.1 . . ?
C013 C019 H019 119.7 . . ?
C01X C019 C013 120.6(5) . . ?
C01X C019 H019 119.7 . . ?
C00K C01A H01A 119.8 . . ?
C00K C01A C023 120.3(5) . . ?
C023 C01A H01A 119.8 . . ?
C00M C01B H01B 119.8 . . ?
C01N C01B C00M 120.4(5) . . ?
C01N C01B H01B 119.8 . . ?
C00M C01C H01C 119.6 . . ?
C00M C01C C01O 120.8(5) . . ?
C01O C01C H01C 119.6 . . ?
C00O C01D C012 120.2(5) . . ?
C00O C01D H01D 119.9 . . ?
C012 C01D H01D 119.9 . . ?
C00A C01E H01E 119.7 . . ?
C01T C01E C00A 120.5(5) . . ?
C01T C01E H01E 119.7 . . ?
C01J C01F H01F 120.6 . . ?
C01J C01F C022 118.9(5) . . ?
C022 C01F H01F 120.6 . . ?
C01L C01G H01G 120.0 . . ?
C01L C01G C01R 120.0(5) . . ?
C01R C01G H01G 120.0 . . ?
C015 C01H H01H 119.8 . . ?
C01J C01H C015 120.3(5) . . ?
C01J C01H H01H 119.8 . . ?
C009 C01I H01I 119.4 . . ?
C011 C01I C009 121.2(5) . . ?
C011 C01I H01I 119.4 . . ?
C01F C01J C01H 120.5(5) . . ?
C01F C01J H01J 119.8 . . ?
C01H C01J H01J 119.8 . . ?
C01W C01K H01K 120.0 . . ?
C01Z C01K H01K 120.0 . . ?
C01Z C01K C01W 120.1(5) . . ?
C013 C01L H01L 119.5 . . ?
C01G C01L C013 120.9(5) . . ?
C01G C01L H01L 119.5 . . ?
C00W C01M H01M 120.4 . . ?
C021 C01M C00W 119.1(5) . . ?
C021 C01M H01M 120.4 . . ?
C01B C01N H01N 120.2 . . ?
C01B C01N C025 119.7(5) . . ?
C025 C01N H01N 120.2 . . ?
C01C C01O H01O 120.0 . . ?
C01C C01O C025 119.9(5) . . ?
C025 C01O H01O 120.0 . . ?
C00F C01P H01P 119.9 . . ?
C020 C01P C00F 120.1(5) . . ?
C020 C01P H01P 119.9 . . ?
C010 C01Q H01Q 119.6 . . ?
C020 C01Q C010 120.9(5) . . ?
C020 C01Q H01Q 119.6 . . ?
C01G C01R H01R 120.1 . . ?
C01G C01R C01X 119.8(5) . . ?
C01X C01R H01R 120.1 . . ?
C00V C01S C00Z 119.9(5) . . ?
C00V C01S H01S 120.1 . . ?
C00Z C01S H01S 120.1 . . ?
C00O C01T C01E 121.3(5) . . ?
C00O C01T H01T 119.3 . . ?
C01E C01T H01T 119.3 . . ?
C00Y C01U H01U 119.9 . . ?
C00Y C01U C021 120.1(5) . . ?
C021 C01U H01U 119.9 . . ?
N003 C01V C00T 123.9(4) . . ?
N003 C01V C015 118.3(4) . . ?
C00T C01V C015 117.6(4) . . ?
C00K C01W C01K 120.2(5) . . ?
C00K C01W H01W 119.9 . . ?
C01K C01W H01W 119.9 . . ?
C019 C01X C01R 120.1(5) . . ?
C019 C01X H01X 120.0 . . ?
C01R C01X H01X 120.0 . . ?
C00T C01Y H01Y 120.6 . . ?
C026 C01Y C00T 118.8(5) . . ?
C026 C01Y H01Y 120.6 . . ?
C01K C01Z H01Z 120.1 . . ?
C01K C01Z C023 119.9(5) . . ?
C023 C01Z H01Z 120.1 . . ?
C01P C020 H020 120.0 . . ?
C01Q C020 C01P 120.1(5) . . ?
C01Q C020 H020 120.0 . . ?
C01M C021 C01U 120.3(5) . . ?
C01M C021 H021 119.8 . . ?
C01U C021 H021 119.8 . . ?
C016 C022 C01F 121.8(5) . . ?
C016 C022 H022 119.1 . . ?
C01F C022 H022 119.1 . . ?
C01A C023 H023 119.8 . . ?
C01Z C023 C01A 120.4(5) . . ?
C01Z C023 H023 119.8 . . ?
C00T C024 H024 119.4 . . ?
C028 C024 C00T 121.3(5) . . ?
C028 C024 H024 119.4 . . ?
C01N C025 C01O 119.9(5) . . ?
C01N C025 H025 120.1 . . ?
C01O C025 H025 120.1 . . ?
C01Y C026 H026 119.2 . . ?
C027 C026 C01Y 121.6(5) . . ?
C027 C026 H026 119.2 . . ?
C026 C027 H027 119.8 . . ?
C026 C027 C028 120.3(6) . . ?
C028 C027 H027 119.8 . . ?
C024 C028 C027 118.9(6) . . ?
C024 C028 H028 120.6 . . ?
C027 C028 H028 120.6 . . ?

loop_
_geom_bond_atom_site_label_1
_geom_bond_atom_site_label_2
_geom_bond_distance
_geom_bond_site_symmetry_2
_geom_bond_publ_flag
N001 C007 1.425(5) . ?
N001 C00E 1.295(5) . ?
N002 C009 1.415(5) . ?
N002 C00H 1.275(5) . ?
N003 C00Z 1.412(5) . ?
N003 C01V 1.293(5) . ?
N004 C00C 1.428(5) . ?
N004 C00Q 1.280(5) . ?
C005 C00D 1.493(6) . ?
C005 C00J 1.380(6) . ?
C005 C011 1.387(6) . ?
C006 C00B 1.394(6) . ?
C006 C00L 1.485(6) . ?
C006 C017 1.385(6) . ?
C007 C00P 1.386(6) . ?
C007 C00U 1.376(6) . ?
C008 C00E 1.482(6) . ?
C008 C00W 1.375(6) . ?
C008 C00Y 1.393(6) . ?
C009 C014 1.374(6) . ?
C009 C01I 1.386(6) . ?
C00A C00H 1.483(6) . ?
C00A C012 1.389(6) . ?
C00A C01E 1.387(6) . ?
C00B H00B 0.9500 . ?
C00B C018 1.396(6) . ?
C00C C00X 1.371(6) . ?
C00C C018 1.381(6) . ?
C00D C00I 1.390(6) . ?
C00D C00N 1.402(6) . ?
C00E C00F 1.497(6) . ?
C00F C00R 1.378(6) . ?
C00F C01P 1.389(6) . ?
C00G H00G 0.9500 . ?
C00G C00S 1.385(6) . ?
C00G C00Z 1.381(6) . ?
C00H C013 1.485(6) . ?
C00I H00I 0.9500 . ?
C00I C00U 1.380(6) . ?
C00J H00J 0.9500 . ?
C00J C014 1.379(6) . ?
C00K C00Q 1.482(6) . ?
C00K C01A 1.378(6) . ?
C00K C01W 1.383(6) . ?
C00L C00S 1.400(6) . ?
C00L C00V 1.383(6) . ?
C00M C00Q 1.498(6) . ?
C00M C01B 1.391(6) . ?
C00M C01C 1.370(6) . ?
C00N H00N 0.9500 . ?
C00N C00P 1.378(6) . ?
C00O H00O 0.9500 . ?
C00O C01D 1.371(6) . ?
C00O C01T 1.368(6) . ?
C00P H00P 0.9500 . ?
C00R H00R 0.9500 . ?
C00R C010 1.391(6) . ?
C00S H00S 0.9500 . ?
C00T C01V 1.483(6) . ?
C00T C01Y 1.393(6) . ?
C00T C024 1.396(6) . ?
C00U H00U 0.9500 . ?
C00V H00V 0.9500 . ?
C00V C01S 1.380(6) . ?
C00W H00W 0.9500 . ?
C00W C01M 1.382(6) . ?
C00X H00X 0.9500 . ?
C00X C017 1.383(6) . ?
C00Y H00Y 0.9500 . ?
C00Y C01U 1.383(6) . ?
C00Z C01S 1.391(6) . ?
C010 H010 0.9500 . ?
C010 C01Q 1.378(6) . ?
C011 H011 0.9500 . ?
C011 C01I 1.373(6) . ?
C012 H012 0.9500 . ?
C012 C01D 1.386(6) . ?
C013 C019 1.394(6) . ?
C013 C01L 1.391(6) . ?
C014 H014 0.9500 . ?
C015 C016 1.383(6) . ?
C015 C01H 1.399(6) . ?
C015 C01V 1.502(6) . ?
C016 H016 0.9500 . ?
C016 C022 1.380(6) . ?
C017 H017 0.9500 . ?
C018 H018 0.9500 . ?
C019 H019 0.9500 . ?
C019 C01X 1.381(6) . ?
C01A H01A 0.9500 . ?
C01A C023 1.379(6) . ?
C01B H01B 0.9500 . ?
C01B C01N 1.382(6) . ?
C01C H01C 0.9500 . ?
C01C C01O 1.377(6) . ?
C01D H01D 0.9500 . ?
C01E H01E 0.9500 . ?
C01E C01T 1.381(6) . ?
C01F H01F 0.9500 . ?
C01F C01J 1.372(6) . ?
C01F C022 1.381(6) . ?
C01G H01G 0.9500 . ?
C01G C01L 1.379(6) . ?
C01G C01R 1.383(7) . ?
C01H H01H 0.9500 . ?
C01H C01J 1.385(6) . ?
C01I H01I 0.9500 . ?
C01J H01J 0.9500 . ?
C01K H01K 0.9500 . ?
C01K C01W 1.392(6) . ?
C01K C01Z 1.363(6) . ?
C01L H01L 0.9500 . ?
C01M H01M 0.9500 . ?
C01M C021 1.371(6) . ?
C01N H01N 0.9500 . ?
C01N C025 1.381(6) . ?
C01O H01O 0.9500 . ?
C01O C025 1.386(7) . ?
C01P H01P 0.9500 . ?
C01P C020 1.388(6) . ?
C01Q H01Q 0.9500 . ?
C01Q C020 1.367(6) . ?
C01R H01R 0.9500 . ?
C01R C01X 1.387(7) . ?
C01S H01S 0.9500 . ?
C01T H01T 0.9500 . ?
C01U H01U 0.9500 . ?
C01U C021 1.383(7) . ?
C01W H01W 0.9500 . ?
C01X H01X 0.9500 . ?
C01Y H01Y 0.9500 . ?
C01Y C026 1.391(7) . ?
C01Z H01Z 0.9500 . ?
C01Z C023 1.378(7) . ?
C020 H020 0.9500 . ?
C021 H021 0.9500 . ?
C022 H022 0.9500 . ?
C023 H023 0.9500 . ?
C024 H024 0.9500 . ?
C024 C028 1.383(6) . ?
C025 H025 0.9500 . ?
C026 H026 0.9500 . ?
C026 C027 1.361(7) . ?
C027 H027 0.9500 . ?
C027 C028 1.385(7) . ?
C028 H028 0.9500 . ?
